data_7705803
loop_
_publ_author_name
'Qin, Jian-Hua'
'Zhang, Hua'
'Sun, Pengfei'
'Huang, Ya-Dan'
'Shen, Qingming'
'Yang, Xiao-Gang'
'Ma, Lu-Fang'

_publ_section_title
;
 Ionic liquid induced highly dense assembly of porphyrin in MOF nanosheets
 for photodynamic therapy.
;
_journal_issue 48
_journal_name_full 'Dalton transactions (Cambridge, England : 2003)'
_journal_page_first 17772
_journal_page_last 17778
_journal_paper_doi 10.1039/d0dt03031g
_journal_volume 49
_journal_year 2020
_chemical_formula_moiety 'C96 H60 Ca3 N8 O20'
_chemical_formula_sum 'C96 H60 Ca3 N8 O20'
_chemical_formula_weight 1765.76
_space_group_crystal_system triclinic
_space_group_IT_number 2
_space_group_name_Hall '-P 1'
_space_group_name_H-M_alt 'P -1'
_atom_sites_solution_hydrogens mixed
_atom_sites_solution_primary dual
_audit_creation_date 2020-03-08
_audit_creation_method
;
Olex2 1.2-alpha
(compiled 2018.07.26 svn.r3523 for OlexSys, GUI svn.r5532)
;
_audit_update_record
;
2020-06-08 deposited with the CCDC.	2020-11-16 downloaded from the CCDC.
;
_cell_angle_alpha 74.789(6)
_cell_angle_beta 70.647(7)
_cell_angle_gamma 76.008(6)
_cell_formula_units_Z 1
_cell_length_a 11.9690(9)
_cell_length_b 15.4198(10)
_cell_length_c 17.4200(14)
_cell_measurement_reflns_used 6509
_cell_measurement_temperature 293(2)
_cell_measurement_theta_max 25.7370
_cell_measurement_theta_min 3.5670
_cell_volume 2884.4(4)
_computing_cell_refinement 'CrysAlisPro 1.171.39.46 (Rigaku OD, 2018)'
_computing_data_collection 'CrysAlisPro 1.171.39.46 (Rigaku OD, 2018)'
_computing_data_reduction 'CrysAlisPro 1.171.39.46 (Rigaku OD, 2018)'
_computing_molecular_graphics 'Olex2 (Dolomanov et al., 2009)'
_computing_publication_material 'Olex2 (Dolomanov et al., 2009)'
_computing_structure_refinement 'ShelXL (Sheldrick, 2015)'
_computing_structure_solution 'ShelXT (Sheldrick, 2015)'
_diffrn_ambient_temperature 293(2)
_diffrn_detector 'CCD plate'
_diffrn_detector_area_resol_mean 8.0584
_diffrn_detector_type EosS2
_diffrn_measured_fraction_theta_full 0.996
_diffrn_measured_fraction_theta_max 0.856
_diffrn_measurement_details
;
List of Runs (angles in degrees, time in seconds):

  # Type    Start    End  Width  t~exp~   \w     \q     \k     \f   Frames
#--------------------------------------------------------------------------
  1  \w    -66.00   1.00   1.00   30.00    --  -13.80 122.00 103.72   67
  2  \w    -20.00  17.00   1.00   30.00    --  -13.80  19.00   0.00   37
  3  \w    -70.00  -5.00   1.00   30.00    --  -13.80 129.00-166.49   65
  4  \w    -82.00  -7.00   1.00   30.00    --  -13.80 -38.00 120.00   75
  5  \w    -81.00  -6.00   1.00   30.00    --  -13.80 -57.00 -30.00   75
  6  \w    -53.00  41.00   1.00   30.00    --   14.74 -77.00 120.00   94
  7  \w     -1.00  80.00   1.00   30.00    --   14.74  77.00-120.00   81
  8  \w     -3.00  72.00   1.00   30.00    --   14.74  38.00 120.00   75
;
_diffrn_measurement_device 'four-circle diffractometer'
_diffrn_measurement_device_type 'SuperNova, Single source at offset/far, EosS2'
_diffrn_measurement_method '\w scans'
_diffrn_orient_matrix_type 'CrysAlisPro convention (1999,Acta A55,543-557)'
_diffrn_orient_matrix_UB_11 0.0238092000
_diffrn_orient_matrix_UB_12 -0.0443112000
_diffrn_orient_matrix_UB_13 0.0185029000
_diffrn_orient_matrix_UB_21 -0.0542914000
_diffrn_orient_matrix_UB_22 -0.0014268000
_diffrn_orient_matrix_UB_23 0.0327723000
_diffrn_orient_matrix_UB_31 -0.0234155000
_diffrn_orient_matrix_UB_32 -0.0193529000
_diffrn_orient_matrix_UB_33 -0.0228678000
_diffrn_radiation_monochromator mirror
_diffrn_radiation_probe x-ray
_diffrn_radiation_type MoK\a
_diffrn_radiation_wavelength 0.71073
_diffrn_reflns_av_R_equivalents 0.0771
_diffrn_reflns_av_unetI/netI 0.1302
_diffrn_reflns_Laue_measured_fraction_full 0.996
_diffrn_reflns_Laue_measured_fraction_max 0.856
_diffrn_reflns_limit_h_max 15
_diffrn_reflns_limit_h_min -15
_diffrn_reflns_limit_k_max 19
_diffrn_reflns_limit_k_min -19
_diffrn_reflns_limit_l_max 22
_diffrn_reflns_limit_l_min -22
_diffrn_reflns_number 35615
_diffrn_reflns_point_group_measured_fraction_full 0.996
_diffrn_reflns_point_group_measured_fraction_max 0.856
_diffrn_reflns_theta_full 25.242
_diffrn_reflns_theta_max 28.364
_diffrn_reflns_theta_min 3.274
_diffrn_source 'micro-focus sealed X-ray tube'
_diffrn_source_type 'SuperNova (Mo) X-ray Source'
_exptl_absorpt_coefficient_mu 0.202
_exptl_absorpt_correction_T_max 1.00000
_exptl_absorpt_correction_T_min 0.23991
_exptl_absorpt_correction_type multi-scan
_exptl_absorpt_process_details
;
CrysAlisPro 1.171.39.46 (Rigaku Oxford Diffraction, 2018)
Empirical absorption correction using spherical harmonics,
 implemented in SCALE3 ABSPACK scaling algorithm.
;
_exptl_crystal_colour violet
_exptl_crystal_colour_primary violet
_exptl_crystal_density_diffrn 1.017
_exptl_crystal_description block
_exptl_crystal_F_000 912
_exptl_crystal_size_max 0.34
_exptl_crystal_size_mid 0.23
_exptl_crystal_size_min 0.17
_refine_diff_density_max 1.232
_refine_diff_density_min -0.504
_refine_diff_density_rms 0.073
_refine_ls_extinction_method none
_refine_ls_goodness_of_fit_ref 1.031
_refine_ls_hydrogen_treatment mixed
_refine_ls_matrix_type full
_refine_ls_number_parameters 582
_refine_ls_number_reflns 12349
_refine_ls_number_restraints 4
_refine_ls_restrained_S_all 1.030
_refine_ls_R_factor_all 0.1423
_refine_ls_R_factor_gt 0.0893
_refine_ls_shift/su_max 0.001
_refine_ls_shift/su_mean 0.000
_refine_ls_structure_factor_coef Fsqd
_refine_ls_weighting_details 'w=1/[\s^2^(Fo^2^)+(0.1058P)^2^+1.7956P] where P=(Fo^2^+2Fc^2^)/3'
_refine_ls_weighting_scheme calc
_refine_ls_wR_factor_gt 0.2197
_refine_ls_wR_factor_ref 0.2478
_reflns_Friedel_coverage 0.000
_reflns_number_gt 7123
_reflns_number_total 12349
_reflns_threshold_expression 'I > 2\s(I)'
_cod_data_source_file d0dt03031g2.cif
_cod_data_source_block 20190416-55_sq
_cod_depositor_comments 'Adding full bibliography for 7705803.cif.'
_cod_original_cell_volume 2884.5(4)
_cod_database_code 7705803
_shelx_shelxl_version_number 2018/3
_chemical_oxdiff_formula C1H1O1N1Ca1
_shelx_space_group_comment
;
The symmetry employed for this shelxl refinement is uniquely defined
by the following loop, which should always be used as a source of
symmetry information in preference to the above space-group names.
They are only intended as comments.
;
_reflns_odcompleteness_completeness 99.57
_reflns_odcompleteness_iscentric 1
_reflns_odcompleteness_theta 25.30
_olex2_refinement_description
;
1. Fixed Uiso
 At 1.2 times of:
  All C(H) groups, All N(H) groups
 At 1.5 times of:
  All O(H,H) groups
2. Restrained distances
 O10-H10A = O10-H10B
 0.85 with sigma of 0.02
 H10A-H10B
 1.42 with sigma of 0.02
 Ca2-H10A \\sim Ca2-H10B
 with sigma of 0.01
3.a Riding coordinates:
 O9(H9A,H9B)
3.b Aromatic/amide H refined with riding coordinates:
 N1(H1), N3(H3), C3(H3A), C4(H4), C6(H6), C7(H7), C10(H10), C11(H11), C13(H13),
  C14(H14), C17(H17), C18(H18), C20(H20), C21(H21), C24(H24), C25(H25),
 C27(H27), C28(H28), C31(H31), C32(H32), C36(H36), C37(H37), C41(H41), C42(H42),
  C46(H46), C47(H47)
;
_platon_squeeze_void_probe_radius 1.20
_olex2_submission_special_instructions 'No special instructions were received'
_oxdiff_exptl_absorpt_empirical_details
;
Empirical correction (ABSPACK) includes:
- Absorption correction using spherical harmonics
- Frame scaling
;
_oxdiff_exptl_absorpt_empirical_full_max 2.598
_oxdiff_exptl_absorpt_empirical_full_min 0.345

loop_
_space_group_symop_operation_xyz
'x, y, z'
'-x, -y, -z'

loop_
_atom_site_label
_atom_site_type_symbol
_atom_site_fract_x
_atom_site_fract_y
_atom_site_fract_z
_atom_site_U_iso_or_equiv
_atom_site_adp_type
_atom_site_occupancy
_atom_site_site_symmetry_order
_atom_site_calc_flag
_atom_site_refinement_flags_posn
_atom_site_refinement_flags_adp
_atom_site_refinement_flags_occupancy
_atom_site_disorder_assembly
_atom_site_disorder_group
Ca1 Ca 0.500000 1.000000 0.000000 0.0244(3) Uani 1 2 d S T P . .
Ca2 Ca 0.17877(7) 1.02744(5) 0.05467(5) 0.0250(2) Uani 1 1 d D . . . .
O1 O 0.3548(3) 0.9605(2) 0.11936(19) 0.0501(9) Uani 1 1 d . . . . .
O2 O 0.1848(3) 0.9112(2) 0.1813(2) 0.0542(9) Uani 1 1 d . . . . .
O3 O 1.1016(3) 0.1384(2) 0.1368(2) 0.0559(9) Uani 1 1 d . . . . .
O4 O 1.2409(3) 0.2228(3) 0.1082(3) 0.0746(13) Uani 1 1 d . . . . .
O5 O 1.2498(3) 0.2186(2) 0.8764(2) 0.0609(10) Uani 1 1 d . . . . .
O6 O 1.1158(3) 0.12665(19) 0.93957(18) 0.0410(8) Uani 1 1 d . . . . .
O7 O 0.3817(3) 0.9493(2) 0.9475(2) 0.0524(9) Uani 1 1 d . . . . .
O8 O 0.2070(3) 0.90836(19) 0.97522(18) 0.0392(7) Uani 1 1 d . . . . .
O9 O -0.0240(2) 1.00357(19) 0.09823(17) 0.0377(7) Uani 1 1 d . . . . .
H9A H -0.089373 1.039266 0.096909 0.057 Uiso 1 1 d R . . . .
H9B H -0.028723 0.959386 0.078889 0.057 Uiso 1 1 d R . . . .
O10 O 0.3457(3) 1.12636(19) -0.00600(19) 0.0333(7) Uani 1 1 d D . . . .
N1 N 0.5441(3) 0.6471(2) 0.5583(2) 0.0341(8) Uani 1 1 d . . . . .
H1 H 0.592047 0.595590 0.558876 0.041 Uiso 1 1 calc R . . . .
N2 N 0.6920(3) 0.5379(2) 0.6624(2) 0.0349(9) Uani 1 1 d . . . . .
N3 N 0.8358(3) 0.4373(2) 0.5333(2) 0.0362(9) Uani 1 1 d . . . . .
H3 H 0.774255 0.480115 0.538699 0.043 Uiso 1 1 calc R . . . .
N4 N 0.6726(3) 0.5317(2) 0.4356(2) 0.0321(8) Uani 1 1 d . . . . .
C1 C 0.2905(4) 0.9094(3) 0.1775(3) 0.0333(10) Uani 1 1 d . . . . .
C2 C 0.3460(4) 0.8465(3) 0.2421(3) 0.0347(10) Uani 1 1 d . . . . .
C3 C 0.2771(4) 0.7956(3) 0.3111(3) 0.0469(12) Uani 1 1 d . . . . .
H3A H 0.195616 0.800225 0.317848 0.056 Uiso 1 1 calc R . . . .
C4 C 0.3294(4) 0.7369(3) 0.3712(3) 0.0521(13) Uani 1 1 d . . . . .
H4 H 0.282007 0.704389 0.418559 0.062 Uiso 1 1 calc R . . . .
C5 C 0.4505(4) 0.7275(3) 0.3601(2) 0.0339(10) Uani 1 1 d . . . . .
C6 C 0.5179(4) 0.7784(4) 0.2910(3) 0.0545(14) Uani 1 1 d . . . . .
H6 H 0.599915 0.772574 0.283237 0.065 Uiso 1 1 calc R . . . .
C7 C 0.4659(4) 0.8384(4) 0.2326(3) 0.0561(14) Uani 1 1 d . . . . .
H7 H 0.512843 0.873218 0.186808 0.067 Uiso 1 1 calc R . . . .
C8 C 1.1408(4) 0.2021(3) 0.1458(3) 0.0447(12) Uani 1 1 d . . . . .
C9 C 1.0596(4) 0.2575(3) 0.2102(3) 0.0383(11) Uani 1 1 d . . . . .
C10 C 0.9482(4) 0.2375(3) 0.2590(3) 0.0484(13) Uani 1 1 d . . . . .
H10 H 0.920504 0.189756 0.251664 0.058 Uiso 1 1 calc R . . . .
C11 C 0.8779(4) 0.2867(3) 0.3179(3) 0.0506(13) Uani 1 1 d . . . . .
H11 H 0.802686 0.272420 0.349438 0.061 Uiso 1 1 calc R . . . .
C12 C 0.9163(4) 0.3570(3) 0.3314(3) 0.0380(11) Uani 1 1 d . . . . .
C13 C 1.0274(5) 0.3771(3) 0.2836(3) 0.0558(14) Uani 1 1 d . . . . .
H13 H 1.055199 0.424081 0.292135 0.067 Uiso 1 1 calc R . . . .
C14 C 1.0996(4) 0.3278(3) 0.2220(3) 0.0539(14) Uani 1 1 d . . . . .
H14 H 1.174000 0.342820 0.189423 0.065 Uiso 1 1 calc R . . . .
C15 C 1.1539(4) 0.1942(3) 0.8868(3) 0.0372(10) Uani 1 1 d . . . . .
C16 C 1.0770(4) 0.2502(3) 0.8312(3) 0.0346(10) Uani 1 1 d . . . . .
C17 C 1.1227(4) 0.3169(3) 0.7647(3) 0.0438(12) Uani 1 1 d . . . . .
H17 H 1.199914 0.327465 0.755139 0.053 Uiso 1 1 calc R . . . .
C18 C 1.0548(4) 0.3676(3) 0.7127(3) 0.0447(12) Uani 1 1 d . . . . .
H18 H 1.087673 0.410583 0.667269 0.054 Uiso 1 1 calc R . . . .
C19 C 0.9383(4) 0.3552(3) 0.7274(3) 0.0318(10) Uani 1 1 d . . . . .
C20 C 0.8916(4) 0.2894(3) 0.7948(3) 0.0386(11) Uani 1 1 d . . . . .
H20 H 0.813399 0.280219 0.805470 0.046 Uiso 1 1 calc R . . . .
C21 C 0.9603(4) 0.2376(3) 0.8458(3) 0.0381(11) Uani 1 1 d . . . . .
H21 H 0.928047 0.193652 0.890527 0.046 Uiso 1 1 calc R . . . .
C22 C 0.3161(4) 0.9052(3) 0.9359(3) 0.0333(10) Uani 1 1 d . . . . .
C23 C 0.3709(4) 0.8440(3) 0.8731(3) 0.0335(10) Uani 1 1 d . . . . .
C24 C 0.3017(4) 0.8004(3) 0.8513(3) 0.0475(13) Uani 1 1 d . . . . .
H24 H 0.219059 0.808674 0.875809 0.057 Uiso 1 1 calc R . . . .
C25 C 0.3527(4) 0.7445(3) 0.7937(3) 0.0462(12) Uani 1 1 d . . . . .
H25 H 0.303874 0.716548 0.779380 0.055 Uiso 1 1 calc R . . . .
C26 C 0.4757(4) 0.7299(3) 0.7572(3) 0.0366(10) Uani 1 1 d . . . . .
C27 C 0.5453(4) 0.7744(3) 0.7795(3) 0.0480(13) Uani 1 1 d . . . . .
H27 H 0.628096 0.765417 0.755672 0.058 Uiso 1 1 calc R . . . .
C28 C 0.4951(4) 0.8308(3) 0.8353(3) 0.0459(12) Uani 1 1 d . . . . .
H28 H 0.543517 0.860412 0.848275 0.055 Uiso 1 1 calc R . . . .
C29 C 0.5116(4) 0.6651(3) 0.4220(2) 0.0323(10) Uani 1 1 d . . . . .
C30 C 0.4949(4) 0.6936(3) 0.4947(2) 0.0340(10) Uani 1 1 d . . . . .
C31 C 0.4219(4) 0.7754(3) 0.5182(3) 0.0443(12) Uani 1 1 d . . . . .
H31 H 0.378118 0.820090 0.486808 0.053 Uiso 1 1 calc R . . . .
C32 C 0.4275(4) 0.7768(3) 0.5948(3) 0.0444(12) Uani 1 1 d . . . . .
H32 H 0.388157 0.822343 0.625120 0.053 Uiso 1 1 calc R . . . .
C33 C 0.5049(4) 0.6953(3) 0.6198(3) 0.0347(10) Uani 1 1 d . . . . .
C34 C 0.5337(4) 0.6695(3) 0.6950(3) 0.0356(10) Uani 1 1 d . . . . .
C35 C 0.6166(4) 0.5932(3) 0.7152(3) 0.0375(11) Uani 1 1 d . . . . .
C36 C 0.6411(4) 0.5637(3) 0.7944(3) 0.0411(11) Uani 1 1 d . . . . .
H36 H 0.600936 0.588714 0.841412 0.049 Uiso 1 1 calc R . . . .
C37 C 0.7331(4) 0.4928(3) 0.7878(3) 0.0407(11) Uani 1 1 d . . . . .
H37 H 0.769004 0.460709 0.829225 0.049 Uiso 1 1 calc R . . . .
C38 C 0.7656(4) 0.4760(3) 0.7056(2) 0.0315(10) Uani 1 1 d . . . . .
C39 C 0.8629(4) 0.4132(3) 0.6715(3) 0.0309(9) Uani 1 1 d . . . . .
C40 C 0.8973(4) 0.3983(3) 0.5909(3) 0.0375(11) Uani 1 1 d . . . . .
C41 C 0.9952(4) 0.3322(4) 0.5574(3) 0.0567(15) Uani 1 1 d . . . . .
H41 H 1.052107 0.296262 0.583274 0.068 Uiso 1 1 calc R . . . .
C42 C 0.9901(4) 0.3313(3) 0.4802(3) 0.0550(14) Uani 1 1 d . . . . .
H42 H 1.042942 0.294830 0.443883 0.066 Uiso 1 1 calc R . . . .
C43 C 0.8882(4) 0.3970(3) 0.4658(3) 0.0341(10) Uani 1 1 d . . . . .
C44 C 0.8430(4) 0.4102(3) 0.3978(3) 0.0324(10) Uani 1 1 d . . . . .
C45 C 0.7393(4) 0.4704(3) 0.3869(2) 0.0329(10) Uani 1 1 d . . . . .
C46 C 0.6929(4) 0.4836(3) 0.3168(3) 0.0422(11) Uani 1 1 d . . . . .
H46 H 0.720587 0.449295 0.275475 0.051 Uiso 1 1 calc R . . . .
C47 C 0.6015(4) 0.5553(3) 0.3232(3) 0.0441(12) Uani 1 1 d . . . . .
H47 H 0.555176 0.580101 0.286548 0.053 Uiso 1 1 calc R . . . .
C48 C 0.5892(4) 0.5864(3) 0.3980(2) 0.0330(10) Uani 1 1 d . . . . .
H10A H 0.312(6) 1.155(4) 0.034(3) 0.16(3) Uiso 1 1 d D . . . .
H10B H 0.316(6) 1.151(5) -0.047(3) 0.26(6) Uiso 1 1 d D . . . .

loop_
_atom_site_aniso_label
_atom_site_aniso_U_11
_atom_site_aniso_U_22
_atom_site_aniso_U_33
_atom_site_aniso_U_23
_atom_site_aniso_U_13
_atom_site_aniso_U_12
Ca1 0.0197(5) 0.0281(6) 0.0266(6) -0.0071(5) -0.0102(5) 0.0006(5)
Ca2 0.0235(4) 0.0295(5) 0.0238(4) -0.0072(3) -0.0113(3) 0.0007(3)
O1 0.0399(18) 0.064(2) 0.0325(18) 0.0138(16) -0.0137(16) -0.0042(16)
O2 0.0411(19) 0.065(2) 0.057(2) 0.0163(17) -0.0325(18) -0.0134(16)
O3 0.051(2) 0.059(2) 0.064(2) -0.0408(19) -0.0041(18) -0.0081(17)
O4 0.048(2) 0.094(3) 0.089(3) -0.071(3) 0.014(2) -0.016(2)
O5 0.043(2) 0.070(2) 0.068(2) 0.0259(19) -0.0347(19) -0.0217(18)
O6 0.0432(18) 0.0385(18) 0.0433(19) 0.0114(14) -0.0283(16) -0.0091(14)
O7 0.0398(18) 0.066(2) 0.069(2) -0.0407(19) -0.0232(18) -0.0010(16)
O8 0.0332(17) 0.0467(19) 0.0426(18) -0.0246(15) -0.0146(15) 0.0064(14)
O9 0.0258(15) 0.0482(18) 0.0411(18) -0.0127(14) -0.0129(14) -0.0009(13)
O10 0.0315(16) 0.0325(17) 0.0341(17) -0.0087(13) -0.0136(14) 0.0063(13)
N1 0.045(2) 0.0254(19) 0.0299(19) -0.0076(15) -0.0190(17) 0.0126(16)
N2 0.037(2) 0.037(2) 0.0274(19) -0.0105(15) -0.0156(16) 0.0135(16)
N3 0.039(2) 0.034(2) 0.031(2) -0.0073(16) -0.0148(17) 0.0101(16)
N4 0.0341(19) 0.0301(19) 0.0276(19) -0.0060(15) -0.0118(16) 0.0075(15)
C1 0.036(2) 0.035(2) 0.026(2) -0.0027(19) -0.012(2) 0.000(2)
C2 0.035(2) 0.040(3) 0.025(2) -0.0008(18) -0.012(2) -0.001(2)
C3 0.034(2) 0.061(3) 0.043(3) 0.014(2) -0.022(2) -0.016(2)
C4 0.045(3) 0.069(3) 0.037(3) 0.019(2) -0.020(2) -0.020(3)
C5 0.033(2) 0.038(2) 0.025(2) -0.0014(18) -0.013(2) 0.0046(19)
C6 0.032(2) 0.075(4) 0.039(3) 0.017(3) -0.015(2) -0.003(2)
C7 0.033(3) 0.074(4) 0.035(3) 0.021(2) -0.006(2) -0.001(2)
C8 0.042(3) 0.046(3) 0.054(3) -0.031(2) -0.017(3) 0.005(2)
C9 0.041(3) 0.034(3) 0.050(3) -0.025(2) -0.016(2) -0.001(2)
C10 0.039(3) 0.052(3) 0.060(3) -0.034(3) -0.001(2) -0.011(2)
C11 0.037(3) 0.053(3) 0.065(4) -0.031(3) -0.002(3) -0.011(2)
C12 0.039(2) 0.039(3) 0.034(3) -0.017(2) -0.008(2) 0.004(2)
C13 0.054(3) 0.054(3) 0.061(4) -0.029(3) 0.001(3) -0.017(3)
C14 0.045(3) 0.066(4) 0.053(3) -0.037(3) 0.001(3) -0.009(3)
C15 0.032(2) 0.040(3) 0.040(3) -0.002(2) -0.019(2) 0.000(2)
C16 0.034(2) 0.033(2) 0.036(2) 0.0010(19) -0.020(2) 0.0002(19)
C17 0.033(2) 0.039(3) 0.052(3) 0.013(2) -0.021(2) -0.006(2)
C18 0.048(3) 0.038(3) 0.039(3) 0.010(2) -0.017(2) -0.003(2)
C19 0.032(2) 0.025(2) 0.037(2) -0.0044(18) -0.017(2) 0.0066(18)
C20 0.033(2) 0.037(3) 0.045(3) 0.007(2) -0.021(2) -0.008(2)
C21 0.039(2) 0.034(2) 0.042(3) 0.0060(19) -0.022(2) -0.006(2)
C22 0.030(2) 0.043(3) 0.032(2) -0.017(2) -0.017(2) 0.006(2)
C23 0.030(2) 0.043(3) 0.035(2) -0.021(2) -0.017(2) 0.0051(19)
C24 0.031(2) 0.065(3) 0.059(3) -0.038(3) -0.017(2) 0.004(2)
C25 0.037(3) 0.063(3) 0.048(3) -0.035(3) -0.012(2) 0.000(2)
C26 0.035(2) 0.043(3) 0.036(3) -0.019(2) -0.016(2) 0.008(2)
C27 0.024(2) 0.069(3) 0.050(3) -0.029(3) -0.003(2) 0.002(2)
C28 0.028(2) 0.064(3) 0.054(3) -0.037(3) -0.008(2) 0.000(2)
C29 0.033(2) 0.035(2) 0.025(2) -0.0027(18) -0.0120(19) 0.0039(19)
C30 0.033(2) 0.040(3) 0.024(2) -0.0063(18) -0.0100(19) 0.0063(19)
C31 0.047(3) 0.036(3) 0.042(3) -0.005(2) -0.020(2) 0.014(2)
C32 0.051(3) 0.042(3) 0.034(3) -0.013(2) -0.016(2) 0.012(2)
C33 0.035(2) 0.039(3) 0.029(2) -0.0105(19) -0.013(2) 0.0065(19)
C34 0.033(2) 0.040(3) 0.038(3) -0.017(2) -0.015(2) 0.0040(19)
C35 0.039(2) 0.041(3) 0.031(2) -0.015(2) -0.015(2) 0.011(2)
C36 0.047(3) 0.048(3) 0.030(2) -0.017(2) -0.015(2) 0.005(2)
C37 0.050(3) 0.045(3) 0.024(2) -0.0038(19) -0.018(2) 0.004(2)
C38 0.036(2) 0.031(2) 0.029(2) -0.0068(18) -0.017(2) 0.0032(18)
C39 0.036(2) 0.026(2) 0.033(2) -0.0052(18) -0.017(2) 0.0015(18)
C40 0.037(2) 0.032(2) 0.042(3) -0.008(2) -0.019(2) 0.0088(19)
C41 0.051(3) 0.068(4) 0.047(3) -0.026(3) -0.024(3) 0.029(3)
C42 0.053(3) 0.054(3) 0.056(3) -0.031(3) -0.025(3) 0.030(2)
C43 0.036(2) 0.033(2) 0.030(2) -0.0093(18) -0.008(2) 0.0027(19)
C44 0.036(2) 0.029(2) 0.033(2) -0.0106(18) -0.010(2) -0.0012(18)
C45 0.041(2) 0.033(2) 0.024(2) -0.0049(18) -0.011(2) -0.0026(19)
C46 0.051(3) 0.047(3) 0.031(3) -0.017(2) -0.017(2) 0.004(2)
C47 0.059(3) 0.048(3) 0.028(2) -0.009(2) -0.026(2) 0.006(2)
C48 0.036(2) 0.036(2) 0.024(2) -0.0044(18) -0.0100(19) -0.0010(19)

loop_
_atom_type_symbol
_atom_type_description
_atom_type_scat_dispersion_real
_atom_type_scat_dispersion_imag
_atom_type_scat_source
C C 0.0033 0.0016 'International Tables Vol C Tables 4.2.6.8 and 6.1.1.4'
H H 0.0000 0.0000 'International Tables Vol C Tables 4.2.6.8 and 6.1.1.4'
Ca Ca 0.2262 0.3064 'International Tables Vol C Tables 4.2.6.8 and 6.1.1.4'
N N 0.0061 0.0033 'International Tables Vol C Tables 4.2.6.8 and 6.1.1.4'
O O 0.0106 0.0060 'International Tables Vol C Tables 4.2.6.8 and 6.1.1.4'

loop_
_geom_angle_atom_site_label_1
_geom_angle_atom_site_label_2
_geom_angle_atom_site_label_3
_geom_angle
_geom_angle_site_symmetry_1
_geom_angle_site_symmetry_3
_geom_angle_publ_flag
Ca2 Ca1 Ca2 180.0 . 2_675 ?
O1 Ca1 Ca2 45.92(7) 2_675 2_675 ?
O1 Ca1 Ca2 134.08(7) 2_675 . ?
O1 Ca1 Ca2 134.08(7) . 2_675 ?
O1 Ca1 Ca2 45.92(7) . . ?
O1 Ca1 O1 180.0 . 2_675 ?
O1 Ca1 O7 99.32(12) 2_675 1_554 ?
O1 Ca1 O7 80.68(12) 2_675 2_676 ?
O1 Ca1 O7 80.68(12) . 1_554 ?
O1 Ca1 O7 99.32(12) . 2_676 ?
O1 Ca1 O10 77.80(11) 2_675 2_675 ?
O1 Ca1 O10 77.80(11) . . ?
O1 Ca1 O10 102.20(11) 2_675 . ?
O1 Ca1 O10 102.21(11) . 2_675 ?
O7 Ca1 Ca2 129.80(8) 1_554 2_675 ?
O7 Ca1 Ca2 129.80(8) 2_676 . ?
O7 Ca1 Ca2 50.20(8) 2_676 2_675 ?
O7 Ca1 Ca2 50.20(8) 1_554 . ?
O7 Ca1 O7 180.0 2_676 1_554 ?
O7 Ca1 O10 78.89(11) 2_676 2_675 ?
O7 Ca1 O10 101.11(11) 2_676 . ?
O7 Ca1 O10 78.89(11) 1_554 . ?
O7 Ca1 O10 101.11(11) 1_554 2_675 ?
O10 Ca1 Ca2 134.08(8) 2_675 . ?
O10 Ca1 Ca2 134.08(8) . 2_675 ?
O10 Ca1 Ca2 45.92(8) 2_675 2_675 ?
O10 Ca1 Ca2 45.92(8) . . ?
O10 Ca1 O10 180.0 . 2_675 ?
O1 Ca2 Ca1 39.14(7) . . ?
O1 Ca2 O7 66.94(10) . 1_554 ?
O1 Ca2 C1 25.94(11) . . ?
O1 Ca2 C22 83.43(11) . 1_554 ?
O2 Ca2 Ca1 88.37(8) . . ?
O2 Ca2 O1 51.10(10) . . ?
O2 Ca2 O7 98.01(11) . 1_554 ?
O2 Ca2 O8 91.07(11) . 1_554 ?
O2 Ca2 O10 117.65(10) . . ?
O2 Ca2 C1 25.16(11) . . ?
O2 Ca2 C22 96.09(12) . 1_554 ?
O3 Ca2 Ca1 106.80(9) 1_465 . ?
O3 Ca2 O1 92.12(12) 1_465 . ?
O3 Ca2 O2 88.71(13) 1_465 . ?
O3 Ca2 O6 92.83(12) 1_465 1_464 ?
O3 Ca2 O7 144.81(11) 1_465 1_554 ?
O3 Ca2 O8 165.73(11) 1_465 1_554 ?
O3 Ca2 O9 83.86(11) 1_465 . ?
O3 Ca2 O10 79.44(11) 1_465 . ?
O3 Ca2 C1 90.60(12) 1_465 . ?
O3 Ca2 C22 169.14(13) 1_465 1_554 ?
O6 Ca2 Ca1 107.65(8) 1_464 . ?
O6 Ca2 O1 145.96(11) 1_464 . ?
O6 Ca2 O2 162.64(11) 1_464 . ?
O6 Ca2 O7 90.66(11) 1_464 1_554 ?
O6 Ca2 O8 83.21(10) 1_464 1_554 ?
O6 Ca2 O10 79.59(10) 1_464 . ?
O6 Ca2 C1 171.50(12) 1_464 . ?
O6 Ca2 C22 85.49(11) 1_464 1_554 ?
O7 Ca2 Ca1 39.55(6) 1_554 . ?
O7 Ca2 C1 82.08(11) 1_554 . ?
O7 Ca2 C22 24.80(10) 1_554 1_554 ?
O8 Ca2 Ca1 87.45(7) 1_554 . ?
O8 Ca2 O1 98.83(10) 1_554 . ?
O8 Ca2 O7 49.25(9) 1_554 1_554 ?
O8 Ca2 O10 113.09(10) 1_554 . ?
O8 Ca2 C1 95.26(11) 1_554 . ?
O8 Ca2 C22 24.50(10) 1_554 1_554 ?
O9 Ca2 Ca1 165.11(7) . . ?
O9 Ca2 O1 132.42(10) . . ?
O9 Ca2 O2 81.37(10) . . ?
O9 Ca2 O6 81.61(10) . 1_464 ?
O9 Ca2 O7 131.25(10) . 1_554 ?
O9 Ca2 O8 82.00(10) . 1_554 ?
O9 Ca2 O10 154.08(10) . . ?
O9 Ca2 C1 106.52(11) . . ?
O9 Ca2 C22 106.46(11) . 1_554 ?
O10 Ca2 Ca1 40.75(6) . . ?
O10 Ca2 O1 68.29(10) . . ?
O10 Ca2 O7 66.80(10) . 1_554 ?
O10 Ca2 C1 93.41(11) . . ?
O10 Ca2 C22 89.71(11) . 1_554 ?
C1 Ca2 Ca1 63.88(9) . . ?
C1 Ca2 C22 89.69(11) . 1_554 ?
C22 Ca2 Ca1 63.76(8) 1_554 . ?
Ca1 O1 Ca2 94.94(10) . . ?
C1 O1 Ca1 157.9(3) . . ?
C1 O1 Ca2 90.6(2) . . ?
C1 O2 Ca2 97.2(3) . . ?
C8 O3 Ca2 134.8(3) . 1_645 ?
C15 O6 Ca2 133.5(3) . 1_646 ?
Ca1 O7 Ca2 90.24(10) 1_556 1_556 ?
C22 O7 Ca1 164.5(3) . 1_556 ?
C22 O7 Ca2 87.3(2) . 1_556 ?
C22 O8 Ca2 100.5(2) . 1_556 ?
Ca1 O10 Ca2 93.33(10) . . ?
C33 N1 C30 109.2(3) . . ?
C35 N2 C38 106.7(3) . . ?
C40 N3 C43 108.9(3) . . ?
C45 N4 C48 107.6(3) . . ?
O1 C1 Ca2 63.5(2) . . ?
O1 C1 C2 118.0(4) . . ?
O2 C1 Ca2 57.6(2) . . ?
O2 C1 O1 121.0(4) . . ?
O2 C1 C2 121.0(4) . . ?
C2 C1 Ca2 178.5(3) . . ?
C3 C2 C1 120.5(4) . . ?
C7 C2 C1 120.3(4) . . ?
C7 C2 C3 119.2(4) . . ?
C2 C3 C4 120.3(4) . . ?
C5 C4 C3 120.1(4) . . ?
C4 C5 C29 122.4(4) . . ?
C6 C5 C4 118.9(4) . . ?
C6 C5 C29 118.6(4) . . ?
C5 C6 C7 121.1(4) . . ?
C2 C7 C6 120.3(4) . . ?
O3 C8 C9 117.3(4) . . ?
O4 C8 O3 125.6(4) . . ?
O4 C8 C9 117.0(4) . . ?
C10 C9 C8 122.1(4) . . ?
C14 C9 C8 119.0(4) . . ?
C14 C9 C10 118.8(4) . . ?
C11 C10 C9 121.2(4) . . ?
C10 C11 C12 121.1(5) . . ?
C11 C12 C44 122.4(4) . . ?
C13 C12 C11 118.2(4) . . ?
C13 C12 C44 119.4(4) . . ?
C12 C13 C14 121.1(5) . . ?
C9 C14 C13 119.5(5) . . ?
O5 C15 O6 125.1(4) . . ?
O5 C15 C16 117.0(4) . . ?
O6 C15 C16 117.9(4) . . ?
C17 C16 C15 119.8(4) . . ?
C21 C16 C15 121.6(4) . . ?
C21 C16 C17 118.6(4) . . ?
C18 C17 C16 120.7(4) . . ?
C17 C18 C19 120.7(4) . . ?
C18 C19 C20 118.7(4) . . ?
C18 C19 C39 120.4(4) . . ?
C20 C19 C39 120.9(4) . . ?
C21 C20 C19 120.5(4) . . ?
C20 C21 C16 120.8(4) . . ?
O7 C22 Ca2 67.9(2) . 1_556 ?
O7 C22 O8 122.7(4) . . ?
O7 C22 C23 118.7(4) . . ?
O8 C22 Ca2 54.97(19) . 1_556 ?
O8 C22 C23 118.6(4) . . ?
C23 C22 Ca2 172.6(3) . 1_556 ?
C24 C23 C22 121.7(4) . . ?
C24 C23 C28 118.4(4) . . ?
C28 C23 C22 119.9(4) . . ?
C23 C24 C25 121.3(4) . . ?
C24 C25 C26 120.6(4) . . ?
C25 C26 C27 117.8(4) . . ?
C25 C26 C34 121.9(4) . . ?
C27 C26 C34 120.3(4) . . ?
C28 C27 C26 121.8(4) . . ?
C27 C28 C23 120.2(4) . . ?
C30 C29 C5 117.4(3) . . ?
C30 C29 C48 125.3(3) . . ?
C48 C29 C5 117.1(3) . . ?
N1 C30 C29 126.3(4) . . ?
N1 C30 C31 107.5(3) . . ?
C29 C30 C31 126.2(4) . . ?
C32 C31 C30 107.9(4) . . ?
C31 C32 C33 107.4(4) . . ?
N1 C33 C32 108.0(3) . . ?
N1 C33 C34 126.1(4) . . ?
C34 C33 C32 125.9(4) . . ?
C33 C34 C26 118.0(3) . . ?
C35 C34 C26 117.2(4) . . ?
C35 C34 C33 124.7(4) . . ?
N2 C35 C34 126.0(4) . . ?
N2 C35 C36 109.4(3) . . ?
C34 C35 C36 124.6(4) . . ?
C37 C36 C35 107.1(4) . . ?
C36 C37 C38 107.7(3) . . ?
N2 C38 C37 109.1(3) . . ?
N2 C38 C39 124.8(4) . . ?
C39 C38 C37 125.8(3) . . ?
C38 C39 C19 117.1(3) . . ?
C38 C39 C40 126.2(3) . . ?
C40 C39 C19 116.7(3) . . ?
N3 C40 C39 125.9(4) . . ?
N3 C40 C41 108.2(4) . . ?
C39 C40 C41 125.6(4) . . ?
C42 C41 C40 107.6(4) . . ?
C41 C42 C43 107.1(4) . . ?
N3 C43 C42 108.2(4) . . ?
N3 C43 C44 126.2(4) . . ?
C44 C43 C42 125.3(4) . . ?
C43 C44 C12 116.3(4) . . ?
C45 C44 C12 118.8(4) . . ?
C45 C44 C43 124.9(4) . . ?
N4 C45 C44 125.5(4) . . ?
N4 C45 C46 109.4(3) . . ?
C44 C45 C46 124.8(4) . . ?
C47 C46 C45 106.8(4) . . ?
C46 C47 C48 107.3(4) . . ?
N4 C48 C29 126.4(4) . . ?
N4 C48 C47 108.8(3) . . ?
C29 C48 C47 124.5(4) . . ?

loop_
_geom_bond_atom_site_label_1
_geom_bond_atom_site_label_2
_geom_bond_distance
_geom_bond_site_symmetry_2
_geom_bond_publ_flag
Ca1 Ca2 3.5870(8) 2_675 ?
Ca1 Ca2 3.5870(8) . ?
Ca1 O1 2.273(3) . ?
Ca1 O1 2.273(3) 2_675 ?
Ca1 O7 2.284(3) 2_676 ?
Ca1 O7 2.284(3) 1_554 ?
Ca1 O10 2.345(3) 2_675 ?
Ca1 O10 2.345(3) . ?
Ca2 O1 2.586(3) . ?
Ca2 O2 2.460(3) . ?
Ca2 O3 2.339(3) 1_465 ?
Ca2 O6 2.400(3) 1_464 ?
Ca2 O7 2.756(3) 1_554 ?
Ca2 O8 2.475(3) 1_554 ?
Ca2 O9 2.381(3) . ?
Ca2 O10 2.581(3) . ?
Ca2 C1 2.891(4) . ?
Ca2 C22 2.971(4) 1_554 ?
O1 C1 1.265(5) . ?
O2 C1 1.239(5) . ?
O3 C8 1.251(5) . ?
O4 C8 1.233(6) . ?
O5 C15 1.235(5) . ?
O6 C15 1.260(5) . ?
O7 C22 1.248(5) . ?
O8 C22 1.253(5) . ?
N1 C30 1.377(5) . ?
N1 C33 1.356(5) . ?
N2 C35 1.370(5) . ?
N2 C38 1.383(5) . ?
N3 C40 1.367(5) . ?
N3 C43 1.366(5) . ?
N4 C45 1.364(5) . ?
N4 C48 1.368(5) . ?
C1 C2 1.503(5) . ?
C2 C3 1.379(6) . ?
C2 C7 1.368(6) . ?
C3 C4 1.404(6) . ?
C4 C5 1.373(6) . ?
C5 C6 1.372(6) . ?
C5 C29 1.504(5) . ?
C6 C7 1.388(6) . ?
C8 C9 1.520(6) . ?
C9 C10 1.380(6) . ?
C9 C14 1.371(6) . ?
C10 C11 1.365(6) . ?
C11 C12 1.374(6) . ?
C12 C13 1.373(7) . ?
C12 C44 1.502(6) . ?
C13 C14 1.403(6) . ?
C15 C16 1.516(5) . ?
C16 C17 1.387(6) . ?
C16 C21 1.387(6) . ?
C17 C18 1.380(6) . ?
C18 C19 1.383(6) . ?
C19 C20 1.391(6) . ?
C19 C39 1.515(5) . ?
C20 C21 1.378(5) . ?
C22 C23 1.511(5) . ?
C23 C24 1.376(6) . ?
C23 C28 1.399(6) . ?
C24 C25 1.384(6) . ?
C25 C26 1.385(6) . ?
C26 C27 1.394(6) . ?
C26 C34 1.497(6) . ?
C27 C28 1.367(6) . ?
C29 C30 1.387(5) . ?
C29 C48 1.404(5) . ?
C30 C31 1.423(6) . ?
C31 C32 1.364(6) . ?
C32 C33 1.430(6) . ?
C33 C34 1.398(5) . ?
C34 C35 1.394(5) . ?
C35 C36 1.439(5) . ?
C36 C37 1.350(6) . ?
C37 C38 1.430(6) . ?
C38 C39 1.395(5) . ?
C39 C40 1.390(6) . ?
C40 C41 1.426(6) . ?
C41 C42 1.371(6) . ?
C42 C43 1.431(6) . ?
C43 C44 1.409(5) . ?
C44 C45 1.395(5) . ?
C45 C46 1.450(5) . ?
C46 C47 1.353(6) . ?
C47 C48 1.455(5) . ?

loop_
_platon_squeeze_void_nr
_platon_squeeze_void_average_x
_platon_squeeze_void_average_y
_platon_squeeze_void_average_z
_platon_squeeze_void_volume
_platon_squeeze_void_count_electrons
_platon_squeeze_void_content
1 -0.097 0.000 0.500 621 142 ' '
2 -0.095 0.500 0.000 499 109 ' '
